data_7209326
loop_
_publ_author_name
'Ana B. Caballero'
'Antonio Rodr\'iguez-Di\'eguez'
'Elisa Barea'
'Miguel Quir\'os'
'Juan M. Salas'

_publ_contact_author_email antonio5@ugr.es
_publ_contact_author_name 'Antonio Rodr\'iguez-Di\'eguez'
_publ_section_title
;
 Influence of Pseudohalide Ligands on the Structural Versatility and
 Properties of Novel Ternary Metal Complexes with
 1,2,4-Triazolo[1,5-a]pyrimidine
;
_journal_name_full CrystEngComm
_journal_page_first 3038
_journal_page_last 3045
_journal_paper_doi 10.1039/c003285a
_journal_volume 12
_journal_year 2010
_chemical_formula_sum 'C12 H8 N10 O2 Zn'
_chemical_formula_weight 389.65
_chemical_name_systematic
;
?
;
_space_group_IT_number 14
_symmetry_cell_setting monoclinic
_symmetry_space_group_name_Hall '-P 2yn'
_symmetry_space_group_name_H-M 'P 1 21/n 1'
_atom_sites_solution_hydrogens geom
_atom_sites_solution_primary direct
_atom_sites_solution_secondary difmap
_audit_creation_method SHELXL-97
_cell_angle_alpha 90.000(5)
_cell_angle_beta 115.472(5)
_cell_angle_gamma 90.000(5)
_cell_formula_units_Z 4
_cell_length_a 11.918(5)
_cell_length_b 11.340(5)
_cell_length_c 12.434(5)
_cell_measurement_reflns_used 2118
_cell_measurement_temperature 293(2)
_cell_measurement_theta_max 23.174
_cell_measurement_theta_min 2.553
_cell_volume 1517.1(11)
_computing_cell_refinement 'Bruker APEXII'
_computing_data_collection 'Bruker APEXII'
_computing_data_reduction 'Bruker APEXII'
_computing_molecular_graphics 'Bruker SHELXTL'
_computing_publication_material 'SHELXL-97 (Sheldrick, 1997)'
_computing_structure_refinement 'SHELXL-97 (Sheldrick, 1997)'
_computing_structure_solution 'SHELXS-97 (Sheldrick, 1990)'
_diffrn_ambient_temperature 293(2)
_diffrn_measured_fraction_theta_full 1.000
_diffrn_measured_fraction_theta_max 1.000
_diffrn_measurement_device_type 'Bruker SMART APEX CCD system'
_diffrn_measurement_method '\f and \w scans'
_diffrn_radiation_monochromator graphite
_diffrn_radiation_source 'fine-focus sealed tube'
_diffrn_radiation_type MoK\a
_diffrn_radiation_wavelength 0.71069
_diffrn_reflns_av_R_equivalents 0.0388
_diffrn_reflns_av_sigmaI/netI 0.0461
_diffrn_reflns_limit_h_max 14
_diffrn_reflns_limit_h_min -14
_diffrn_reflns_limit_k_max 13
_diffrn_reflns_limit_k_min -8
_diffrn_reflns_limit_l_max 14
_diffrn_reflns_limit_l_min -14
_diffrn_reflns_number 7937
_diffrn_reflns_theta_full 25.00
_diffrn_reflns_theta_max 25.00
_diffrn_reflns_theta_min 1.98
_exptl_absorpt_coefficient_mu 1.652
_exptl_absorpt_correction_T_max 1.000
_exptl_absorpt_correction_T_min 0.788
_exptl_absorpt_correction_type multi-scan
_exptl_absorpt_process_details 'Bruker SADABS (Bruker, 1999)'
_exptl_crystal_colour colourless
_exptl_crystal_density_diffrn 1.706
_exptl_crystal_density_method 'not measured'
_exptl_crystal_description prismatic
_exptl_crystal_F_000 784
_exptl_crystal_size_max 0.20
_exptl_crystal_size_mid 0.16
_exptl_crystal_size_min 0.12
_refine_diff_density_max 0.331
_refine_diff_density_min -0.298
_refine_diff_density_rms 0.063
_refine_ls_extinction_method none
_refine_ls_goodness_of_fit_ref 1.009
_refine_ls_hydrogen_treatment constr
_refine_ls_matrix_type full
_refine_ls_number_parameters 226
_refine_ls_number_reflns 2670
_refine_ls_number_restraints 0
_refine_ls_restrained_S_all 1.009
_refine_ls_R_factor_all 0.0490
_refine_ls_R_factor_gt 0.0386
_refine_ls_shift/su_max 0.001
_refine_ls_shift/su_mean 0.000
_refine_ls_structure_factor_coef Fsqd
_refine_ls_weighting_details 'calc w=1/[\s^2^(Fo^2^)+(0.0481P)^2^+0.4030P] where P=(Fo^2^+2Fc^2^)/3'
_refine_ls_weighting_scheme calc
_refine_ls_wR_factor_gt 0.0936
_refine_ls_wR_factor_ref 0.0993
_reflns_number_gt 2191
_reflns_number_total 2670
_reflns_threshold_expression >2sigma(I)
_cod_data_source_file cpd6.cif
_cod_data_source_block compound6
_cod_depositor_comments
;
The following automatic conversions were performed:

'_symmetry_cell_setting' value 'Monoclinic' changed to 'monoclinic'
according to the built-in table from CIF Core dictionary named
'cif_core.dic' version 2.4.1 from 2010-06-29.

Automatic conversion script
Id: cif_fix_values 1891 2012-01-12 08:04:46Z andrius 
;
_cod_original_sg_symbol_H-M P21/n
_cod_database_code 7209326

loop_
_symmetry_equiv_pos_as_xyz
'x, y, z'
'-x+1/2, y+1/2, -z+1/2'
'-x, -y, -z'
'x-1/2, -y-1/2, z-1/2'

loop_
_atom_site_label
_atom_site_type_symbol
_atom_site_fract_x
_atom_site_fract_y
_atom_site_fract_z
_atom_site_U_iso_or_equiv
_atom_site_adp_type
_atom_site_occupancy
_atom_site_symmetry_multiplicity
_atom_site_calc_flag
_atom_site_refinement_flags
Zn1 Zn 0.79961(3) 0.47359(3) 0.97927(3) 0.04820(16) Uani 1 1 d .
N8B N 0.8652(2) 0.1365(2) 0.8858(2) 0.0450(6) Uani 1 1 d .
N4A N 0.5904(3) 0.6926(3) 0.9449(3) 0.0613(7) Uani 1 1 d .
N8A N 0.4298(2) 0.5705(2) 0.8127(2) 0.0488(6) Uani 1 1 d .
N4B N 0.7395(2) 0.1753(2) 0.9859(2) 0.0536(7) Uani 1 1 d .
N1B N 0.9301(2) 0.1983(2) 0.8365(2) 0.0551(7) Uani 1 1 d .
N1A N 0.4118(3) 0.4551(3) 0.7773(3) 0.0638(8) Uani 1 1 d .
N3B N 0.8365(2) 0.3213(2) 0.9153(2) 0.0462(6) Uani 1 1 d .
C3AB C 0.8094(3) 0.2115(3) 0.9334(3) 0.0431(7) Uani 1 1 d .
C3AA C 0.5488(3) 0.5889(3) 0.8934(3) 0.0467(7) Uani 1 1 d .
O3D O 0.9138(3) 0.7646(2) 0.8407(3) 0.0849(8) Uani 1 1 d .
C7A C 0.3462(3) 0.6595(3) 0.7744(3) 0.0611(9) Uani 1 1 d .
H7A H 0.2657 0.6478 0.7163 0.073 Uiso 1 1 calc R
N3A N 0.6102(2) 0.4865(2) 0.9096(2) 0.0504(7) Uani 1 1 d .
C2C C 0.9102(3) 0.4513(3) 1.2476(3) 0.0559(9) Uani 1 1 d .
C7B C 0.8530(3) 0.0182(3) 0.8900(3) 0.0569(9) Uani 1 1 d .
H7B H 0.8904 -0.0331 0.8568 0.068 Uiso 1 1 calc R
C5A C 0.5066(4) 0.7777(3) 0.9094(3) 0.0669(10) Uani 1 1 d .
H5A H 0.5308 0.8515 0.9443 0.080 Uiso 1 1 calc R
N1D N 0.8530(3) 0.5907(3) 0.9003(3) 0.0645(8) Uani 1 1 d .
C2B C 0.9091(3) 0.3071(3) 0.8573(3) 0.0514(8) Uani 1 1 d .
H2B H 0.9421 0.3709 0.8337 0.062 Uiso 1 1 calc R
N1C N 0.8755(3) 0.4756(3) 1.1494(3) 0.0637(8) Uani 1 1 d .
O3C O 0.9434(3) 0.4309(3) 1.3512(2) 0.0946(10) Uani 1 1 d .
C6B C 0.7845(3) -0.0217(3) 0.9443(3) 0.0602(9) Uani 1 1 d .
H6B H 0.7739 -0.1022 0.9509 0.072 Uiso 1 1 calc R
C5B C 0.7292(3) 0.0610(3) 0.9911(3) 0.0595(9) Uani 1 1 d .
H5B H 0.6819 0.0321 1.0284 0.071 Uiso 1 1 calc R
C6A C 0.3850(3) 0.7649(3) 0.8240(3) 0.0636(9) Uani 1 1 d .
H6A H 0.3313 0.8291 0.8015 0.076 Uiso 1 1 calc R
C2D C 0.8823(3) 0.6770(3) 0.8716(3) 0.0494(8) Uani 1 1 d .
C2A C 0.5222(3) 0.4108(3) 0.8380(3) 0.0591(9) Uani 1 1 d .
H2A H 0.5395 0.3317 0.8323 0.071 Uiso 1 1 calc R

loop_
_atom_site_aniso_label
_atom_site_aniso_U_11
_atom_site_aniso_U_22
_atom_site_aniso_U_33
_atom_site_aniso_U_23
_atom_site_aniso_U_13
_atom_site_aniso_U_12
Zn1 0.0505(3) 0.0439(3) 0.0473(2) -0.00234(15) 0.01819(18) -0.00221(16)
N8B 0.0463(14) 0.0444(15) 0.0429(13) -0.0061(11) 0.0178(11) -0.0023(12)
N4A 0.0586(17) 0.0524(17) 0.0681(18) -0.0173(14) 0.0228(14) -0.0053(14)
N8A 0.0440(15) 0.0522(16) 0.0548(15) -0.0072(13) 0.0255(12) -0.0057(13)
N4B 0.0544(16) 0.0506(17) 0.0626(17) -0.0026(13) 0.0315(14) -0.0038(13)
N1B 0.0591(17) 0.0572(18) 0.0564(16) -0.0072(13) 0.0317(14) -0.0068(14)
N1A 0.0513(17) 0.0529(18) 0.082(2) -0.0153(15) 0.0233(15) -0.0093(14)
N3B 0.0456(14) 0.0444(15) 0.0456(14) -0.0060(11) 0.0168(11) -0.0066(12)
C3AB 0.0389(16) 0.0437(18) 0.0420(16) -0.0036(13) 0.0130(13) -0.0017(13)
C3AA 0.0493(18) 0.050(2) 0.0458(16) -0.0050(15) 0.0252(14) -0.0043(15)
O3D 0.115(2) 0.0485(16) 0.097(2) 0.0228(14) 0.0516(18) 0.0016(15)
C7A 0.0453(19) 0.065(3) 0.076(2) 0.0063(19) 0.0294(17) 0.0026(17)
N3A 0.0487(16) 0.0487(16) 0.0560(16) -0.0028(12) 0.0245(13) -0.0002(13)
C2C 0.0452(19) 0.058(2) 0.058(2) -0.0048(17) 0.0156(16) -0.0117(15)
C7B 0.060(2) 0.048(2) 0.059(2) -0.0075(16) 0.0224(17) 0.0005(16)
C5A 0.078(3) 0.048(2) 0.079(2) -0.0170(19) 0.038(2) -0.0047(19)
N1D 0.0631(18) 0.0546(19) 0.0714(19) 0.0082(16) 0.0245(15) -0.0090(15)
C2B 0.0552(19) 0.055(2) 0.0449(17) -0.0055(15) 0.0218(15) -0.0099(16)
N1C 0.071(2) 0.067(2) 0.0479(17) -0.0038(14) 0.0210(15) -0.0008(15)
O3C 0.0782(19) 0.137(3) 0.0499(16) 0.0170(16) 0.0098(14) -0.0228(18)
C6B 0.065(2) 0.046(2) 0.065(2) 0.0030(16) 0.0232(18) -0.0076(16)
C5B 0.056(2) 0.062(2) 0.062(2) 0.0056(18) 0.0266(17) -0.0040(17)
C6A 0.063(2) 0.055(2) 0.081(2) 0.0008(19) 0.039(2) 0.0053(18)
C2D 0.0516(19) 0.048(2) 0.0445(17) 0.0029(15) 0.0162(15) 0.0088(16)
C2A 0.063(2) 0.048(2) 0.071(2) -0.0104(17) 0.0340(18) -0.0054(17)

loop_
_atom_type_symbol
_atom_type_description
_atom_type_scat_dispersion_real
_atom_type_scat_dispersion_imag
_atom_type_scat_source
C C 0.0033 0.0016 'International Tables Vol C Tables 4.2.6.8 and 6.1.1.4'
H H 0.0000 0.0000 'International Tables Vol C Tables 4.2.6.8 and 6.1.1.4'
N N 0.0061 0.0033 'International Tables Vol C Tables 4.2.6.8 and 6.1.1.4'
O O 0.0106 0.0060 'International Tables Vol C Tables 4.2.6.8 and 6.1.1.4'
Zn Zn 0.2839 1.4301 'International Tables Vol C Tables 4.2.6.8 and 6.1.1.4'

loop_
_geom_angle_atom_site_label_1
_geom_angle_atom_site_label_2
_geom_angle_atom_site_label_3
_geom_angle
N1C Zn1 N1D 117.12(13)
N1C Zn1 N3B 111.45(12)
N1D Zn1 N3B 102.34(12)
N1C Zn1 N3A 112.23(12)
N1D Zn1 N3A 106.44(12)
N3B Zn1 N3A 106.30(10)
C7B N8B C3AB 121.5(3)
C7B N8B N1B 128.0(3)
C3AB N8B N1B 110.5(3)
C5A N4A C3AA 114.4(3)
C7A N8A C3AA 121.5(3)
C7A N8A N1A 127.6(3)
C3AA N8A N1A 110.8(3)
C5B N4B C3AB 115.1(3)
C2B N1B N8B 101.6(3)
C2A N1A N8A 101.7(3)
C3AB N3B C2B 103.6(3)
C3AB N3B Zn1 128.5(2)
C2B N3B Zn1 127.4(2)
N3B C3AB N4B 128.5(3)
N3B C3AB N8B 108.2(3)
N4B C3AB N8B 123.3(3)
N4A C3AA N3A 128.9(3)
N4A C3AA N8A 123.2(3)
N3A C3AA N8A 107.9(3)
C6A C7A N8A 116.7(3)
C3AA N3A C2A 103.5(3)
C3AA N3A Zn1 123.8(2)
C2A N3A Zn1 129.5(2)
N1C C2C O3C 176.6(4)
C6B C7B N8B 116.9(3)
N4A C5A C6A 124.8(3)
C2D N1D Zn1 164.6(3)
N1B C2B N3B 116.0(3)
C2C N1C Zn1 164.4(3)
C7B C6B C5B 118.6(3)
N4B C5B C6B 124.7(3)
C7A C6A C5A 119.2(3)
N1D C2D O3D 178.5(4)
N1A C2A N3A 116.1(3)

loop_
_geom_bond_atom_site_label_1
_geom_bond_atom_site_label_2
_geom_bond_distance
Zn1 N1C 1.909(3)
Zn1 N1D 1.915(3)
Zn1 N3B 2.027(3)
Zn1 N3A 2.046(3)
N8B C7B 1.353(4)
N8B C3AB 1.361(4)
N8B N1B 1.368(3)
N4A C5A 1.321(4)
N4A C3AA 1.329(4)
N8A C7A 1.353(4)
N8A C3AA 1.356(4)
N8A N1A 1.368(4)
N4B C5B 1.307(4)
N4B C3AB 1.326(4)
N1B C2B 1.306(4)
N1A C2A 1.304(5)
N3B C3AB 1.330(4)
N3B C2B 1.354(4)
C3AA N3A 1.341(4)
O3D C2D 1.184(4)
C7A C6A 1.333(5)
N3A C2A 1.351(4)
C2C N1C 1.142(4)
C2C O3C 1.196(4)
C7B C6B 1.342(5)
C5A C6A 1.387(5)
N1D C2D 1.146(4)
C6B C5B 1.408(5)
